data_4347794
loop_
_publ_author_name
'Wang, Mei'
'Weyherm\"uller, Thomas'
'Bill, Eckhard'
'Ye, Shengfa'
'Wieghardt, Karl'

_publ_section_title
;
 Structural and Spectroscopic Characterization of Rhenium Complexes
 Containing Neutral, Monoanionic, and Dianionic Ligands of
 2,2'-Bipyridines and 2,2':6,2&#x2033;-Terpyridines: An Experimental and
 Density Functional Theory (DFT)-Computational Study.
;
_journal_issue 10
_journal_name_full 'Inorganic chemistry'
_journal_page_first 5019
_journal_page_last 5036
_journal_paper_doi 10.1021/acs.inorgchem.6b00609
_journal_volume 55
_journal_year 2016
_chemical_formula_moiety 'C30 H22 N6 Re, C15 H23 O'
_chemical_formula_sum 'C45 H45 N6 O Re'
_chemical_formula_weight 872.07
_space_group_crystal_system triclinic
_space_group_IT_number 2
_space_group_name_Hall '-P 1'
_space_group_name_H-M_alt 'P -1'
_atom_sites_solution_hydrogens geom
_audit_block_code WGT-WM-056-01
_audit_creation_date 2014-01-20
_audit_creation_method SHELXL-2013
_cell_angle_alpha 84.263(2)
_cell_angle_beta 80.615(2)
_cell_angle_gamma 73.730(2)
_cell_formula_units_Z 2
_cell_length_a 9.3239(9)
_cell_length_b 15.0576(15)
_cell_length_c 15.723(2)
_cell_measurement_reflns_used 9718
_cell_measurement_temperature 100(2)
_cell_measurement_theta_max 31.6880
_cell_measurement_theta_min 2.3519
_cell_volume 2087.2(4)
_computing_cell_refinement 'SAINT software (Bruker AXS, 2004)'
_computing_data_collection 'APEX2 (Bruker AXS, 2008)'
_computing_data_reduction 'SAINT software (Bruker AXS, 2004)'
_computing_structure_refinement 'SHELXL-2013 (Sheldrick, 2013)'
_computing_structure_solution 'SHELXS-2013 (Sheldrick, 2013)'
_diffrn_ambient_temperature 100(2)
_diffrn_detector_area_resol_mean 66.67
_diffrn_measured_fraction_theta_full 1.000
_diffrn_measured_fraction_theta_max 0.997
_diffrn_measurement_device_type 'Bruker-AXS Kappa Mach3 APEX-II'
_diffrn_measurement_method 'CCD \f- and \w-scans'
_diffrn_radiation_monochromator 'Incoatec Helios mirrors'
_diffrn_radiation_source '0.2 x 2mm^2^ focus rotating anode'
_diffrn_radiation_type MoK\a
_diffrn_radiation_wavelength 0.71073
_diffrn_reflns_av_R_equivalents 0.0449
_diffrn_reflns_av_unetI/netI 0.0356
_diffrn_reflns_Laue_measured_fraction_full 1.000
_diffrn_reflns_Laue_measured_fraction_max 0.997
_diffrn_reflns_limit_h_max 13
_diffrn_reflns_limit_h_min -13
_diffrn_reflns_limit_k_max 22
_diffrn_reflns_limit_k_min -22
_diffrn_reflns_limit_l_max 23
_diffrn_reflns_limit_l_min -23
_diffrn_reflns_number 62890
_diffrn_reflns_point_group_measured_fraction_full 1.000
_diffrn_reflns_point_group_measured_fraction_max 0.997
_diffrn_reflns_theta_full 25.242
_diffrn_reflns_theta_max 31.764
_diffrn_reflns_theta_min 1.315
_exptl_absorpt_coefficient_mu 2.951
_exptl_absorpt_correction_T_max 0.80037
_exptl_absorpt_correction_T_min 0.23781
_exptl_absorpt_correction_type gaussian
_exptl_absorpt_process_details 'SADABS (Bruker AXS, 2008)'
_exptl_crystal_colour black
_exptl_crystal_density_diffrn 1.388
_exptl_crystal_description platelet
_exptl_crystal_F_000 1308
_exptl_crystal_size_max 0.34
_exptl_crystal_size_mid 0.15
_exptl_crystal_size_min 0.04
_refine_diff_density_max 2.579
_refine_diff_density_min -0.838
_refine_diff_density_rms 0.104
_refine_ls_extinction_method none
_refine_ls_goodness_of_fit_ref 1.047
_refine_ls_hydrogen_treatment constr
_refine_ls_matrix_type full
_refine_ls_number_parameters 486
_refine_ls_number_reflns 14159
_refine_ls_number_restraints 0
_refine_ls_restrained_S_all 1.047
_refine_ls_R_factor_all 0.0287
_refine_ls_R_factor_gt 0.0242
_refine_ls_shift/su_max 0.005
_refine_ls_shift/su_mean 0.000
_refine_ls_structure_factor_coef Fsqd
_refine_ls_weighting_details
;
 w=1/[\s^2^(Fo^2^)+(0.0292P)^2^+0.7261P]
 where P=(Fo^2^+2Fc^2^)/3
;
_refine_ls_weighting_scheme calc
_refine_ls_wR_factor_gt 0.0581
_refine_ls_wR_factor_ref 0.0604
_reflns_Friedel_coverage 0.000
_reflns_number_gt 12914
_reflns_number_total 14159
_reflns_threshold_expression 'I > 2\s(I)'
_cod_data_source_file ic6b00609_si_002.cif
_cod_data_source_block 5
_cod_database_code 4347794
_shelxl_version_number 2013-2

loop_
_space_group_symop_operation_xyz
'x, y, z'
'-x, -y, -z'

loop_
_atom_site_label
_atom_site_type_symbol
_atom_site_fract_x
_atom_site_fract_y
_atom_site_fract_z
_atom_site_U_iso_or_equiv
_atom_site_adp_type
_atom_site_occupancy
_atom_site_site_symmetry_order
_atom_site_calc_flag
_atom_site_refinement_flags_posn
_atom_site_refinement_flags_adp
Re1 Re 0.58635(2) -0.62289(2) 0.26320(2) 0.01523(2) Uani 1 1 d . .
N1 N 0.78486(18) -0.59124(11) 0.20664(10) 0.0179(3) Uani 1 1 d . .
C2 C 0.9228(2) -0.65328(14) 0.18950(14) 0.0241(4) Uani 1 1 d . .
H2 H 0.9315 -0.7172 0.2035 0.029 Uiso 1 1 calc R U
C3 C 1.0500(2) -0.62648(16) 0.15250(15) 0.0286(4) Uani 1 1 d . .
H3 H 1.1439 -0.6716 0.1405 0.034 Uiso 1 1 calc R U
C4 C 1.0400(2) -0.53275(16) 0.13289(15) 0.0296(4) Uani 1 1 d . .
H4 H 1.1268 -0.5134 0.1075 0.036 Uiso 1 1 calc R U
C5 C 0.9029(2) -0.46874(15) 0.15074(13) 0.0241(4) Uani 1 1 d . .
H5 H 0.8946 -0.4045 0.1387 0.029 Uiso 1 1 calc R U
C6 C 0.7754(2) -0.49853(13) 0.18669(12) 0.0181(3) Uani 1 1 d . .
C7 C 0.6249(2) -0.43759(12) 0.20411(11) 0.0170(3) Uani 1 1 d . .
C8 C 0.5799(2) -0.34205(13) 0.18915(12) 0.0198(3) Uani 1 1 d . .
H8 H 0.6530 -0.3088 0.1691 0.024 Uiso 1 1 calc R U
C9 C 0.4280(2) -0.29530(13) 0.20361(13) 0.0212(4) Uani 1 1 d . .
H9 H 0.3966 -0.2301 0.1921 0.025 Uiso 1 1 calc R U
C10 C 0.3208(2) -0.34401(13) 0.23516(12) 0.0191(3) Uani 1 1 d . .
H10 H 0.2163 -0.3127 0.2435 0.023 Uiso 1 1 calc R U
C11 C 0.3697(2) -0.43848(12) 0.25394(11) 0.0158(3) Uani 1 1 d . .
N12 N 0.52061(17) -0.48604(10) 0.23864(9) 0.0150(3) Uani 1 1 d . .
C13 C 0.2769(2) -0.49876(12) 0.29291(11) 0.0161(3) Uani 1 1 d . .
C14 C 0.1207(2) -0.46906(13) 0.31641(12) 0.0199(3) Uani 1 1 d . .
H14 H 0.0671 -0.4067 0.3040 0.024 Uiso 1 1 calc R U
C15 C 0.0451(2) -0.53155(15) 0.35789(14) 0.0253(4) Uani 1 1 d . .
H15 H -0.0610 -0.5122 0.3752 0.030 Uiso 1 1 calc R U
C16 C 0.1251(2) -0.62306(15) 0.37421(15) 0.0266(4) Uani 1 1 d . .
H16 H 0.0743 -0.6666 0.4029 0.032 Uiso 1 1 calc R U
C17 C 0.2787(2) -0.64991(14) 0.34833(13) 0.0225(4) Uani 1 1 d . .
H17 H 0.3321 -0.7128 0.3587 0.027 Uiso 1 1 calc R U
N18 N 0.35679(18) -0.58953(11) 0.30836(10) 0.0174(3) Uani 1 1 d . .
N21 N 0.54256(18) -0.67188(11) 0.15472(10) 0.0197(3) Uani 1 1 d . .
C22 C 0.4771(2) -0.61764(15) 0.08895(13) 0.0248(4) Uani 1 1 d . .
H22 H 0.4575 -0.5523 0.0895 0.030 Uiso 1 1 calc R U
C23 C 0.4385(3) -0.65419(18) 0.02190(14) 0.0312(5) Uani 1 1 d . .
H23 H 0.3920 -0.6144 -0.0224 0.037 Uiso 1 1 calc R U
C24 C 0.4682(3) -0.75027(17) 0.01953(14) 0.0323(5) Uani 1 1 d . .
H24 H 0.4430 -0.7767 -0.0265 0.039 Uiso 1 1 calc R U
C25 C 0.5343(3) -0.80562(16) 0.08493(14) 0.0299(5) Uani 1 1 d . .
H25 H 0.5561 -0.8711 0.0840 0.036 Uiso 1 1 calc R U
C26 C 0.5701(2) -0.76637(14) 0.15340(13) 0.0229(4) Uani 1 1 d . .
C27 C 0.6303(2) -0.81748(13) 0.22818(14) 0.0253(4) Uani 1 1 d . .
C28 C 0.6637(3) -0.91272(15) 0.24716(17) 0.0356(5) Uani 1 1 d . .
H28 H 0.6545 -0.9525 0.2063 0.043 Uiso 1 1 calc R U
C29 C 0.7102(3) -0.94948(16) 0.32550(19) 0.0399(6) Uani 1 1 d . .
H29 H 0.7311 -1.0144 0.3387 0.048 Uiso 1 1 calc R U
C30 C 0.7264(3) -0.89167(16) 0.38503(17) 0.0343(5) Uani 1 1 d . .
H30 H 0.7576 -0.9167 0.4390 0.041 Uiso 1 1 calc R U
C31 C 0.6963(2) -0.79690(14) 0.36443(14) 0.0247(4) Uani 1 1 d . .
N32 N 0.64572(18) -0.75957(11) 0.28723(11) 0.0207(3) Uani 1 1 d . .
C33 C 0.7086(2) -0.72671(13) 0.41726(13) 0.0219(4) Uani 1 1 d . .
C34 C 0.7679(2) -0.74395(16) 0.49531(14) 0.0273(4) Uani 1 1 d . .
H34 H 0.8031 -0.8059 0.5178 0.033 Uiso 1 1 calc R U
C35 C 0.7755(2) -0.67156(17) 0.53952(14) 0.0283(4) Uani 1 1 d . .
H35 H 0.8168 -0.6828 0.5922 0.034 Uiso 1 1 calc R U
C36 C 0.7214(2) -0.58101(16) 0.50558(13) 0.0253(4) Uani 1 1 d . .
H36 H 0.7245 -0.5299 0.5354 0.030 Uiso 1 1 calc R U
C37 C 0.6637(2) -0.56651(14) 0.42874(12) 0.0208(3) Uani 1 1 d . .
H37 H 0.6270 -0.5046 0.4065 0.025 Uiso 1 1 calc R U
N38 N 0.65705(17) -0.63737(11) 0.38304(10) 0.0178(3) Uani 1 1 d . .
O41 O 0.02858(16) 0.26828(11) -0.24235(10) 0.0276(3) Uani 1 1 d . .
C42 C 0.1478(2) 0.21164(13) -0.21737(13) 0.0202(3) Uani 1 1 d . .
C43 C 0.1488(2) 0.17464(13) -0.12850(13) 0.0212(4) Uani 1 1 d . .
C44 C 0.2834(2) 0.12138(14) -0.10166(14) 0.0232(4) Uani 1 1 d . .
H44 H 0.2826 0.0997 -0.0428 0.028 Uiso 1 1 calc R U
C45 C 0.4188(2) 0.09852(13) -0.15717(14) 0.0228(4) Uani 1 1 d . .
C46 C 0.4158(2) 0.12818(12) -0.24436(14) 0.0218(4) Uani 1 1 d . .
H46 H 0.5064 0.1101 -0.2836 0.026 Uiso 1 1 calc R U
C47 C 0.2867(2) 0.18276(13) -0.27625(12) 0.0191(3) Uani 1 1 d . .
C48 C 0.0002(2) 0.18919(14) -0.06593(13) 0.0250(4) Uani 1 1 d . .
C49 C -0.0794(3) 0.29273(15) -0.05398(16) 0.0319(5) Uani 1 1 d . .
H49A H -0.1774 0.2989 -0.0179 0.048 Uiso 1 1 calc R U
H49B H -0.0945 0.3249 -0.1105 0.048 Uiso 1 1 calc R U
H49C H -0.0167 0.3202 -0.0260 0.048 Uiso 1 1 calc R U
C50 C -0.1039(3) 0.14394(16) -0.10288(15) 0.0295(4) Uani 1 1 d . .
H50A H -0.0579 0.0770 -0.1046 0.044 Uiso 1 1 calc R U
H50B H -0.1178 0.1704 -0.1614 0.044 Uiso 1 1 calc R U
H50C H -0.2020 0.1556 -0.0661 0.044 Uiso 1 1 calc R U
C51 C 0.0221(3) 0.14338(18) 0.02441(15) 0.0357(5) Uani 1 1 d . .
H51A H 0.0661 0.0765 0.0202 0.054 Uiso 1 1 calc R U
H51B H -0.0757 0.1549 0.0615 0.054 Uiso 1 1 calc R U
H51C H 0.0901 0.1696 0.0492 0.054 Uiso 1 1 calc R U
C52 C 0.5632(3) 0.04188(15) -0.12476(16) 0.0306(4) Uani 1 1 d . .
H52A H 0.5457 0.0339 -0.0616 0.046 Uiso 1 1 calc R U
H52B H 0.6423 0.0740 -0.1422 0.046 Uiso 1 1 calc R U
H52C H 0.5952 -0.0190 -0.1494 0.046 Uiso 1 1 calc R U
C53 C 0.2924(2) 0.21742(14) -0.37226(13) 0.0222(4) Uani 1 1 d . .
C54 C 0.2821(3) 0.32165(15) -0.37927(14) 0.0296(4) Uani 1 1 d . .
H54A H 0.3741 0.3310 -0.3636 0.044 Uiso 1 1 calc R U
H54B H 0.1944 0.3541 -0.3400 0.044 Uiso 1 1 calc R U
H54C H 0.2712 0.3461 -0.4387 0.044 Uiso 1 1 calc R U
C55 C 0.4384(3) 0.16829(18) -0.42743(16) 0.0351(5) Uani 1 1 d . .
H55A H 0.5243 0.1817 -0.4078 0.053 Uiso 1 1 calc R U
H55B H 0.4343 0.1903 -0.4880 0.053 Uiso 1 1 calc R U
H55C H 0.4504 0.1013 -0.4219 0.053 Uiso 1 1 calc R U
C56 C 0.1612(3) 0.20249(17) -0.41188(15) 0.0320(5) Uani 1 1 d . .
H56A H 0.1617 0.2312 -0.4707 0.048 Uiso 1 1 calc R U
H56B H 0.0654 0.2309 -0.3766 0.048 Uiso 1 1 calc R U
H56C H 0.1729 0.1359 -0.4136 0.048 Uiso 1 1 calc R U

loop_
_atom_site_aniso_label
_atom_site_aniso_U_11
_atom_site_aniso_U_22
_atom_site_aniso_U_33
_atom_site_aniso_U_23
_atom_site_aniso_U_13
_atom_site_aniso_U_12
Re1 0.01724(4) 0.01497(3) 0.01535(4) -0.00208(2) -0.00274(2) -0.00668(2)
N1 0.0189(7) 0.0197(7) 0.0164(7) -0.0034(6) -0.0021(6) -0.0068(6)
C2 0.0220(9) 0.0232(9) 0.0271(10) -0.0052(7) -0.0009(7) -0.0063(7)
C3 0.0193(9) 0.0300(10) 0.0349(11) -0.0070(9) 0.0020(8) -0.0056(8)
C4 0.0219(9) 0.0366(11) 0.0319(11) -0.0035(9) 0.0013(8) -0.0129(8)
C5 0.0221(9) 0.0269(9) 0.0258(9) -0.0008(7) -0.0014(7) -0.0122(7)
C6 0.0211(8) 0.0198(8) 0.0160(8) -0.0021(6) -0.0026(6) -0.0095(7)
C7 0.0185(7) 0.0200(8) 0.0160(8) -0.0019(6) -0.0030(6) -0.0102(6)
C8 0.0239(8) 0.0196(8) 0.0198(8) -0.0002(6) -0.0032(7) -0.0123(7)
C9 0.0247(9) 0.0169(8) 0.0238(9) 0.0002(7) -0.0048(7) -0.0083(7)
C10 0.0202(8) 0.0182(8) 0.0196(8) 0.0000(6) -0.0034(7) -0.0065(6)
C11 0.0184(7) 0.0173(7) 0.0141(7) -0.0006(6) -0.0037(6) -0.0079(6)
N12 0.0167(6) 0.0190(7) 0.0114(6) -0.0026(5) -0.0016(5) -0.0081(5)
C13 0.0185(7) 0.0183(7) 0.0144(7) -0.0006(6) -0.0049(6) -0.0083(6)
C14 0.0185(8) 0.0222(8) 0.0203(8) 0.0013(7) -0.0050(7) -0.0072(7)
C15 0.0185(8) 0.0279(9) 0.0296(10) 0.0046(8) -0.0021(7) -0.0094(7)
C16 0.0236(9) 0.0254(9) 0.0311(10) 0.0095(8) -0.0034(8) -0.0114(8)
C17 0.0221(9) 0.0200(8) 0.0260(9) 0.0047(7) -0.0034(7) -0.0087(7)
N18 0.0203(7) 0.0181(7) 0.0161(7) 0.0010(5) -0.0039(6) -0.0085(6)
N21 0.0215(7) 0.0237(7) 0.0167(7) -0.0051(6) -0.0001(6) -0.0108(6)
C22 0.0288(10) 0.0286(10) 0.0192(9) -0.0041(7) -0.0043(7) -0.0100(8)
C23 0.0370(12) 0.0409(12) 0.0197(9) -0.0062(9) -0.0053(8) -0.0149(10)
C24 0.0399(12) 0.0427(12) 0.0229(10) -0.0117(9) -0.0006(9) -0.0239(10)
C25 0.0371(11) 0.0314(10) 0.0277(10) -0.0115(8) 0.0027(9) -0.0204(9)
C26 0.0237(9) 0.0251(9) 0.0240(9) -0.0070(7) 0.0004(7) -0.0135(7)
C27 0.0285(10) 0.0187(8) 0.0312(10) -0.0057(7) -0.0020(8) -0.0102(7)
C28 0.0437(13) 0.0209(9) 0.0458(14) -0.0071(9) -0.0053(11) -0.0131(9)
C29 0.0462(14) 0.0185(9) 0.0549(16) 0.0013(10) -0.0105(12) -0.0080(9)
C30 0.0379(12) 0.0232(10) 0.0406(13) 0.0039(9) -0.0080(10) -0.0068(9)
C31 0.0265(9) 0.0193(8) 0.0289(10) 0.0004(7) -0.0060(8) -0.0067(7)
N32 0.0192(7) 0.0207(7) 0.0239(8) -0.0024(6) -0.0025(6) -0.0080(6)
C33 0.0203(8) 0.0221(8) 0.0233(9) 0.0016(7) -0.0041(7) -0.0063(7)
C34 0.0265(10) 0.0304(10) 0.0246(10) 0.0047(8) -0.0080(8) -0.0065(8)
C35 0.0259(10) 0.0407(12) 0.0195(9) 0.0022(8) -0.0072(8) -0.0099(9)
C36 0.0270(9) 0.0332(10) 0.0187(9) -0.0046(8) -0.0048(7) -0.0113(8)
C37 0.0223(8) 0.0235(8) 0.0180(8) -0.0030(7) -0.0037(7) -0.0074(7)
N38 0.0169(7) 0.0186(7) 0.0187(7) -0.0017(6) -0.0025(6) -0.0057(5)
O41 0.0205(6) 0.0285(7) 0.0293(8) 0.0079(6) -0.0029(6) -0.0028(6)
C42 0.0200(8) 0.0187(8) 0.0229(9) 0.0015(7) -0.0034(7) -0.0075(6)
C43 0.0242(9) 0.0199(8) 0.0222(9) 0.0012(7) -0.0037(7) -0.0108(7)
C44 0.0292(10) 0.0203(8) 0.0239(9) 0.0022(7) -0.0090(8) -0.0112(7)
C45 0.0238(9) 0.0175(8) 0.0303(10) 0.0006(7) -0.0116(8) -0.0072(7)
C46 0.0190(8) 0.0182(8) 0.0299(10) -0.0021(7) -0.0044(7) -0.0067(7)
C47 0.0192(8) 0.0184(8) 0.0215(8) -0.0009(6) -0.0032(7) -0.0077(6)
C48 0.0292(10) 0.0239(9) 0.0228(9) 0.0023(7) -0.0010(8) -0.0115(8)
C49 0.0322(11) 0.0293(10) 0.0333(11) -0.0055(9) 0.0070(9) -0.0123(9)
C50 0.0285(10) 0.0290(10) 0.0333(11) 0.0012(8) 0.0008(9) -0.0151(8)
C51 0.0408(13) 0.0409(13) 0.0255(11) 0.0046(9) 0.0016(9) -0.0172(10)
C52 0.0267(10) 0.0266(10) 0.0400(12) 0.0019(9) -0.0137(9) -0.0059(8)
C53 0.0238(9) 0.0225(8) 0.0210(9) -0.0006(7) -0.0012(7) -0.0085(7)
C54 0.0405(12) 0.0236(9) 0.0254(10) 0.0027(8) -0.0021(9) -0.0126(9)
C55 0.0348(12) 0.0377(12) 0.0279(11) -0.0029(9) 0.0077(9) -0.0084(10)
C56 0.0380(12) 0.0367(12) 0.0250(10) 0.0035(9) -0.0108(9) -0.0146(10)

loop_
_atom_type_symbol
_atom_type_description
_atom_type_scat_dispersion_real
_atom_type_scat_dispersion_imag
_atom_type_scat_source
C C 0.0033 0.0016 'International Tables Vol C Tables 4.2.6.8 and 6.1.1.4'
H H 0.0000 0.0000 'International Tables Vol C Tables 4.2.6.8 and 6.1.1.4'
N N 0.0061 0.0033 'International Tables Vol C Tables 4.2.6.8 and 6.1.1.4'
Re Re -1.0185 7.2310 'International Tables Vol C Tables 4.2.6.8 and 6.1.1.4'
O O 0.0106 0.0060 'International Tables Vol C Tables 4.2.6.8 and 6.1.1.4'

loop_
_exptl_crystal_face_index_h
_exptl_crystal_face_index_k
_exptl_crystal_face_index_l
_exptl_crystal_face_perp_dist
0.00 0.00 -1.00 0.0750
0.00 0.00 1.00 0.0750
-1.00 0.00 0.00 0.1700
2.00 -1.00 -1.00 0.1700
0.00 -2.00 1.00 0.0200
0.00 2.00 -1.00 0.0200

loop_
_geom_angle_atom_site_label_1
_geom_angle_atom_site_label_2
_geom_angle_atom_site_label_3
_geom_angle
N32 Re1 N12 178.26(6)
N32 Re1 N21 77.17(7)
N12 Re1 N21 101.86(6)
N32 Re1 N38 76.98(7)
N12 Re1 N38 103.98(6)
N21 Re1 N38 154.15(7)
N32 Re1 N18 101.63(6)
N12 Re1 N18 76.86(6)
N21 Re1 N18 88.83(6)
N38 Re1 N18 96.17(6)
N32 Re1 N1 104.73(6)
N12 Re1 N1 76.78(6)
N21 Re1 N1 96.67(6)
N38 Re1 N1 90.03(6)
N18 Re1 N1 153.64(6)
C2 N1 C6 117.74(16)
C2 N1 Re1 125.94(13)
C6 N1 Re1 116.31(12)
N1 C2 C3 122.41(19)
C2 C3 C4 119.63(19)
C5 C4 C3 119.10(19)
C4 C5 C6 119.76(19)
N1 C6 C5 121.34(17)
N1 C6 C7 114.43(15)
C5 C6 C7 124.22(17)
N12 C7 C8 120.63(16)
N12 C7 C6 111.76(15)
C8 C7 C6 127.60(16)
C9 C8 C7 119.74(16)
C8 C9 C10 120.09(17)
C11 C10 C9 118.87(17)
N12 C11 C10 121.53(15)
N12 C11 C13 111.87(15)
C10 C11 C13 126.57(16)
C11 N12 C7 118.98(15)
C11 N12 Re1 120.44(11)
C7 N12 Re1 120.57(12)
N18 C13 C14 121.54(16)
N18 C13 C11 114.20(15)
C14 C13 C11 124.22(17)
C15 C14 C13 119.16(18)
C14 C15 C16 119.59(18)
C17 C16 C15 119.37(18)
N18 C17 C16 122.39(18)
C17 N18 C13 117.93(16)
C17 N18 Re1 125.75(13)
C13 N18 Re1 116.26(11)
C22 N21 C26 118.32(17)
C22 N21 Re1 124.99(13)
C26 N21 Re1 116.43(14)
N21 C22 C23 122.4(2)
C22 C23 C24 119.5(2)
C25 C24 C23 118.7(2)
C24 C25 C26 120.6(2)
N21 C26 C25 120.4(2)
N21 C26 C27 114.32(17)
C25 C26 C27 125.19(19)
N32 C27 C28 120.0(2)
N32 C27 C26 112.07(17)
C28 C27 C26 127.8(2)
C29 C28 C27 120.0(2)
C28 C29 C30 120.3(2)
C31 C30 C29 119.2(2)
N32 C31 C30 120.8(2)
N32 C31 C33 112.25(17)
C30 C31 C33 127.0(2)
C31 N32 C27 119.75(17)
C31 N32 Re1 120.21(13)
C27 N32 Re1 119.98(14)
N38 C33 C34 121.08(18)
N38 C33 C31 113.61(18)
C34 C33 C31 125.30(19)
C35 C34 C33 120.2(2)
C34 C35 C36 118.8(2)
C37 C36 C35 119.53(19)
N38 C37 C36 122.71(19)
C37 N38 C33 117.68(17)
C37 N38 Re1 125.46(13)
C33 N38 Re1 116.78(13)
O41 C42 C47 121.64(18)
O41 C42 C43 121.28(17)
C47 C42 C43 117.08(17)
C44 C43 C42 119.71(18)
C44 C43 C48 120.15(18)
C42 C43 C48 120.04(18)
C45 C44 C43 122.93(19)
C44 C45 C46 117.46(18)
C44 C45 C52 121.1(2)
C46 C45 C52 121.40(19)
C47 C46 C45 123.20(18)
C46 C47 C42 119.30(18)
C46 C47 C53 120.78(17)
C42 C47 C53 119.82(17)
C51 C48 C43 112.88(19)
C51 C48 C50 107.37(17)
C43 C48 C50 107.79(17)
C51 C48 C49 106.81(19)
C43 C48 C49 112.27(16)
C50 C48 C49 109.58(19)
C55 C53 C56 107.10(18)
C55 C53 C54 107.77(17)
C56 C53 C54 108.76(18)
C55 C53 C47 112.63(18)
C56 C53 C47 111.55(16)
C54 C53 C47 108.89(16)

loop_
_geom_bond_atom_site_label_1
_geom_bond_atom_site_label_2
_geom_bond_distance
Re1 N32 1.9898(17)
Re1 N12 1.9952(15)
Re1 N21 2.0658(16)
Re1 N38 2.0675(17)
Re1 N18 2.0763(16)
Re1 N1 2.0776(15)
N1 C2 1.365(2)
N1 C6 1.381(2)
C2 C3 1.380(3)
C3 C4 1.394(3)
C4 C5 1.375(3)
C5 C6 1.401(2)
C6 C7 1.445(3)
C7 N12 1.386(2)
C7 C8 1.388(3)
C8 C9 1.386(3)
C9 C10 1.400(3)
C10 C11 1.384(3)
C11 N12 1.382(2)
C11 C13 1.451(2)
C13 N18 1.380(2)
C13 C14 1.397(2)
C14 C15 1.381(3)
C15 C16 1.392(3)
C16 C17 1.378(3)
C17 N18 1.364(2)
N21 C22 1.366(3)
N21 C26 1.375(2)
C22 C23 1.377(3)
C23 C24 1.398(3)
C24 C25 1.371(4)
C25 C26 1.405(3)
C26 C27 1.443(3)
C27 N32 1.385(3)
C27 C28 1.392(3)
C28 C29 1.384(4)
C29 C30 1.392(4)
C30 C31 1.390(3)
C31 N32 1.383(3)
C31 C33 1.447(3)
C33 N38 1.381(2)
C33 C34 1.399(3)
C34 C35 1.374(3)
C35 C36 1.398(3)
C36 C37 1.375(3)
C37 N38 1.365(2)
O41 C42 1.289(2)
C42 C47 1.449(3)
C42 C43 1.452(3)
C43 C44 1.392(3)
C43 C48 1.538(3)
C44 C45 1.390(3)
C45 C46 1.401(3)
C45 C52 1.514(3)
C46 C47 1.391(3)
C47 C53 1.545(3)
C48 C51 1.535(3)
C48 C50 1.541(3)
C48 C49 1.543(3)
C53 C55 1.527(3)
C53 C56 1.538(3)
C53 C54 1.539(3)
